data_1513927
loop_
_publ_author_name
'Castillo-Contreras, Emmanuel B'
'Dake, Gregory R.'

_publ_section_title
;
 DMAP Promoted Tandem Addition Reactions Forming Substituted
 Tetrahydroxanthones.
;
_journal_issue 6
_journal_name_full 'Organic letters'
_journal_page_first 1642
_journal_page_last 1645
_journal_paper_doi 10.1021/ol5002945
_journal_volume 16
_journal_year 2014
_chemical_formula_moiety 'C28 H21 Br N2 O10'
_chemical_formula_sum 'C28 H21 Br N2 O10'
_chemical_formula_weight 625.37
_chemical_name_systematic
;
 ?
;
_space_group_IT_number 14
_symmetry_cell_setting monoclinic
_symmetry_space_group_name_Hall '-P 2ybc'
_symmetry_space_group_name_H-M 'P 1 21/c 1'
_atom_sites_solution_hydrogens geom
_atom_sites_solution_primary direct
_atom_sites_solution_secondary difmap
_audit_creation_method SHELXL-97
_cell_angle_alpha 90.000
_cell_angle_beta 91.963(5)
_cell_angle_gamma 90.000
_cell_formula_units_Z 4
_cell_length_a 8.043(5)
_cell_length_b 14.966(5)
_cell_length_c 21.126(5)
_cell_measurement_reflns_used 7460
_cell_measurement_temperature 100(2)
_cell_measurement_theta_max 30.12
_cell_measurement_theta_min 1.67
_cell_volume 2541.5(19)
_computing_structure_refinement 'SHELXL-97 (Sheldrick, 2008)'
_diffrn_ambient_temperature 100(2)
_diffrn_measured_fraction_theta_full 0.996
_diffrn_measured_fraction_theta_max 0.996
_diffrn_measurement_device_type 'Bruker X8 APEX II'
_diffrn_measurement_method 'area detector'
_diffrn_radiation_monochromator graphite
_diffrn_radiation_source 'fine-focus sealed tube'
_diffrn_radiation_type MoK\a
_diffrn_radiation_wavelength 0.71073
_diffrn_reflns_av_R_equivalents 0.0523
_diffrn_reflns_av_sigmaI/netI 0.0553
_diffrn_reflns_limit_h_max 11
_diffrn_reflns_limit_h_min -11
_diffrn_reflns_limit_k_max 21
_diffrn_reflns_limit_k_min -21
_diffrn_reflns_limit_l_max 29
_diffrn_reflns_limit_l_min -26
_diffrn_reflns_number 29680
_diffrn_reflns_theta_full 30.12
_diffrn_reflns_theta_max 30.12
_diffrn_reflns_theta_min 1.67
_exptl_absorpt_coefficient_mu 1.684
_exptl_absorpt_correction_T_max 0.7638
_exptl_absorpt_correction_T_min 0.7041
_exptl_absorpt_correction_type multi-scan
_exptl_absorpt_process_details 'Bruker SADABS'
_exptl_crystal_colour colourless
_exptl_crystal_density_diffrn 1.629
_exptl_crystal_density_meas ?
_exptl_crystal_density_method 'not measured'
_exptl_crystal_description square
_exptl_crystal_F_000 1264
_exptl_crystal_size_max .180
_exptl_crystal_size_mid .160
_exptl_crystal_size_min .160
_refine_diff_density_max 0.469
_refine_diff_density_min -0.353
_refine_diff_density_rms 0.080
_refine_ls_extinction_method none
_refine_ls_goodness_of_fit_ref 1.011
_refine_ls_hydrogen_treatment mixed
_refine_ls_matrix_type full
_refine_ls_number_parameters 370
_refine_ls_number_reflns 7460
_refine_ls_number_restraints 0
_refine_ls_restrained_S_all 1.011
_refine_ls_R_factor_all 0.0623
_refine_ls_R_factor_gt 0.0396
_refine_ls_shift/su_max 0.009
_refine_ls_shift/su_mean 0.001
_refine_ls_structure_factor_coef Fsqd
_refine_ls_weighting_details 'calc w=1/[\s^2^(Fo^2^)+(0.0338P)^2^+1.4935P] where P=(Fo^2^+2Fc^2^)/3'
_refine_ls_weighting_scheme calc
_refine_ls_wR_factor_gt 0.0822
_refine_ls_wR_factor_ref 0.0895
_reflns_number_gt 5707
_reflns_number_total 7460
_reflns_threshold_expression >2\s(I)
_cod_data_source_file ol5002945_si_001.cif
_cod_data_source_block mo_gd045_0m
_cod_depositor_comments
;
The following automatic conversions were performed:

'_exptl_crystal_density_meas' value 'not measured' was changed to '?'
- the value is perceived as not measured.

Automatic conversion script
Id: cif_fix_values 3008 2015-01-20 13:52:24Z robertas 
;
_cod_original_sg_symbol_H-M 'P 21/c'
_cod_database_code 1513927

loop_
_symmetry_equiv_pos_as_xyz
'x, y, z'
'-x, y+1/2, -z+1/2'
'-x, -y, -z'
'x, -y-1/2, z-1/2'

loop_
_atom_site_label
_atom_site_type_symbol
_atom_site_fract_x
_atom_site_fract_y
_atom_site_fract_z
_atom_site_U_iso_or_equiv
_atom_site_adp_type
_atom_site_occupancy
_atom_site_symmetry_multiplicity
_atom_site_calc_flag
_atom_site_refinement_flags
Br01 Br 0.93058(2) -0.049650(14) 1.107513(10) 0.01919(6) Uani 1 1 d .
O4 O 0.20133(16) 0.33675(9) 1.01358(7) 0.0187(3) Uani 1 1 d .
O3 O 0.71762(16) 0.15967(10) 0.90468(7) 0.0197(3) Uani 1 1 d .
O2 O 0.32907(15) 0.16283(9) 1.02423(6) 0.0141(3) Uani 1 1 d .
O6 O 0.53829(18) 0.31682(10) 0.75582(7) 0.0202(3) Uani 1 1 d .
O1 O 0.32514(16) 0.07884(10) 1.13075(7) 0.0185(3) Uani 1 1 d .
O5 O 0.40971(17) 0.21896(9) 0.81920(6) 0.0168(3) Uani 1 1 d .
O8 O 0.20491(19) -0.09131(11) 0.64087(8) 0.0304(4) Uani 1 1 d .
O7 O 0.1591(2) -0.04757(11) 0.73693(8) 0.0299(4) Uani 1 1 d .
O10 O 0.6605(2) 0.20269(11) 0.54176(8) 0.0294(4) Uani 1 1 d .
O9 O 0.6231(2) 0.06261(13) 0.52244(9) 0.0405(5) Uani 1 1 d .
C10 C 0.4467(2) 0.27694(13) 0.87432(9) 0.0153(4) Uani 1 1 d .
H10 H 0.5555 0.3053 0.8698 0.018 Uiso 1 1 calc R
C13 C 0.1732(2) 0.26935(13) 0.96596(9) 0.0157(4) Uani 1 1 d .
H13 H 0.0760 0.2333 0.9761 0.019 Uiso 1 1 calc R
C1 C 0.6057(2) 0.11065(13) 1.00165(9) 0.0139(4) Uani 1 1 d .
C14 C 0.3281(2) 0.21309(13) 0.97088(9) 0.0138(4) Uani 1 1 d .
C23 C 0.4397(2) 0.17831(13) 0.71355(9) 0.0153(4) Uani 1 1 d .
C5 C 0.4659(2) 0.06992(13) 1.09833(9) 0.0148(4) Uani 1 1 d .
C26 C 0.4130(2) 0.04615(14) 0.62008(10) 0.0203(4) Uani 1 1 d .
H26 H 0.4050 0.0019 0.5893 0.024 Uiso 1 1 calc R
N1 N 0.2240(2) -0.03907(12) 0.68559(9) 0.0229(4) Uani 1 1 d .
C9 C 0.4532(2) 0.21533(12) 0.93016(9) 0.0134(4) Uani 1 1 d .
C3 C 0.7427(2) 0.01786(13) 1.07914(10) 0.0157(4) Uani 1 1 d .
C6 C 0.4690(2) 0.11442(13) 1.03991(9) 0.0134(4) Uani 1 1 d .
N2 N 0.6033(2) 0.12969(14) 0.55407(8) 0.0238(4) Uani 1 1 d .
C24 C 0.5223(2) 0.18857(14) 0.65699(9) 0.0180(4) Uani 1 1 d .
H24 H 0.5853 0.2394 0.6497 0.022 Uiso 1 1 calc R
C28 C 0.3410(2) 0.10358(13) 0.72294(9) 0.0168(4) Uani 1 1 d .
H28 H 0.2836 0.0969 0.7601 0.020 Uiso 1 1 calc R
C7 C 0.3130(3) 0.02720(14) 1.18732(10) 0.0199(4) Uani 1 1 d .
H7A H 0.2084 0.0391 1.2062 0.030 Uiso 1 1 calc R
H7B H 0.4022 0.0430 1.2165 0.030 Uiso 1 1 calc R
H7C H 0.3201 -0.0352 1.1772 0.030 Uiso 1 1 calc R
C2 C 0.7462(2) 0.06101(13) 1.02209(10) 0.0162(4) Uani 1 1 d .
H2 H 0.8395 0.0576 0.9973 0.019 Uiso 1 1 calc R
C8 C 0.6031(2) 0.16115(13) 0.94162(9) 0.0151(4) Uani 1 1 d .
C27 C 0.3300(2) 0.03943(14) 0.67590(10) 0.0187(4) Uani 1 1 d .
C25 C 0.5082(2) 0.12150(15) 0.61211(10) 0.0198(4) Uani 1 1 d .
C22 C 0.4680(2) 0.24651(13) 0.76409(9) 0.0157(4) Uani 1 1 d .
C4 C 0.6050(2) 0.02111(13) 1.11789(10) 0.0160(4) Uani 1 1 d .
H4 H 0.6067 -0.0092 1.1563 0.019 Uiso 1 1 calc R
C17 C 0.0473(3) 0.26084(17) 1.12333(11) 0.0299(5) Uani 1 1 d .
H17 H 0.1010 0.2209 1.0972 0.036 Uiso 1 1 calc R
C11 C 0.3139(2) 0.34823(14) 0.87841(10) 0.0186(4) Uani 1 1 d .
H11A H 0.2962 0.3759 0.8372 0.022 Uiso 1 1 calc R
H11B H 0.3513 0.3941 0.9080 0.022 Uiso 1 1 calc R
C12 C 0.1499(2) 0.30895(14) 0.90004(10) 0.0187(4) Uani 1 1 d .
H12A H 0.0658 0.3554 0.9004 0.022 Uiso 1 1 calc R
H12B H 0.1122 0.2629 0.8706 0.022 Uiso 1 1 calc R
C21 C -0.0634(2) 0.40567(16) 1.14239(12) 0.0277(5) Uani 1 1 d .
H21 H -0.0868 0.4637 1.1291 0.033 Uiso 1 1 calc R
C16 C 0.0130(2) 0.34636(15) 1.10192(10) 0.0220(4) Uani 1 1 d .
C19 C -0.0728(3) 0.2934(2) 1.22363(12) 0.0384(7) Uani 1 1 d .
H19 H -0.1012 0.2758 1.2641 0.046 Uiso 1 1 calc R
C18 C 0.0027(3) 0.2337(2) 1.18332(12) 0.0367(6) Uani 1 1 d .
H18 H 0.0236 0.1754 1.1965 0.044 Uiso 1 1 calc R
C15 C 0.0537(3) 0.37728(15) 1.03608(11) 0.0245(5) Uani 1 1 d .
H15A H -0.0389 0.3632 1.0072 0.029 Uiso 1 1 calc R
H15B H 0.0676 0.4417 1.0364 0.029 Uiso 1 1 calc R
C20 C -0.1048(3) 0.3783(2) 1.20299(12) 0.0380(7) Uani 1 1 d .
H20 H -0.1552 0.4186 1.2298 0.046 Uiso 1 1 calc R

loop_
_atom_site_aniso_label
_atom_site_aniso_U_11
_atom_site_aniso_U_22
_atom_site_aniso_U_33
_atom_site_aniso_U_23
_atom_site_aniso_U_13
_atom_site_aniso_U_12
Br01 0.01431(9) 0.02172(11) 0.02133(11) 0.00463(9) -0.00246(7) 0.00433(8)
O4 0.0174(6) 0.0197(7) 0.0191(7) -0.0046(6) 0.0020(5) 0.0054(5)
O3 0.0187(7) 0.0237(8) 0.0170(7) 0.0027(6) 0.0069(5) 0.0053(6)
O2 0.0132(6) 0.0158(7) 0.0134(7) 0.0039(6) 0.0012(5) 0.0031(5)
O6 0.0265(7) 0.0185(7) 0.0157(7) 0.0021(6) 0.0007(6) -0.0018(6)
O1 0.0165(6) 0.0234(7) 0.0160(7) 0.0073(6) 0.0054(5) 0.0037(6)
O5 0.0214(7) 0.0186(7) 0.0103(7) -0.0005(6) 0.0004(5) -0.0014(6)
O8 0.0259(8) 0.0285(9) 0.0362(10) -0.0130(8) -0.0077(7) -0.0008(7)
O7 0.0339(9) 0.0253(8) 0.0309(9) 0.0020(8) 0.0043(7) -0.0023(7)
O10 0.0344(9) 0.0320(9) 0.0222(8) 0.0100(8) 0.0074(7) 0.0121(7)
O9 0.0444(10) 0.0502(12) 0.0276(10) -0.0215(9) 0.0124(8) -0.0112(9)
C10 0.0202(9) 0.0152(9) 0.0104(9) -0.0018(8) -0.0005(7) -0.0002(7)
C13 0.0148(8) 0.0161(9) 0.0161(10) -0.0007(8) 0.0003(7) 0.0021(7)
C1 0.0152(8) 0.0138(9) 0.0126(9) -0.0002(8) 0.0004(7) 0.0006(7)
C14 0.0160(8) 0.0124(9) 0.0128(9) 0.0002(8) -0.0030(7) 0.0006(7)
C23 0.0161(8) 0.0184(9) 0.0113(9) 0.0019(8) -0.0023(7) 0.0047(7)
C5 0.0147(8) 0.0146(9) 0.0151(9) 0.0016(8) 0.0016(7) -0.0024(7)
C26 0.0186(9) 0.0227(10) 0.0192(10) -0.0063(9) -0.0057(7) 0.0066(8)
N1 0.0193(8) 0.0199(9) 0.0289(10) -0.0034(8) -0.0057(7) 0.0025(7)
C9 0.0160(8) 0.0122(9) 0.0120(9) 0.0001(8) -0.0011(7) 0.0013(7)
C3 0.0139(8) 0.0154(9) 0.0176(10) 0.0010(8) -0.0030(7) 0.0024(7)
C6 0.0126(8) 0.0135(9) 0.0140(9) 0.0016(8) -0.0008(6) 0.0014(7)
N2 0.0221(9) 0.0349(11) 0.0142(9) -0.0002(8) -0.0011(7) 0.0044(8)
C24 0.0171(9) 0.0220(10) 0.0148(10) 0.0006(9) -0.0005(7) 0.0035(8)
C28 0.0170(9) 0.0196(10) 0.0136(10) 0.0008(8) -0.0014(7) 0.0050(7)
C7 0.0220(10) 0.0215(10) 0.0166(10) 0.0039(9) 0.0044(8) -0.0011(8)
C2 0.0140(8) 0.0180(10) 0.0166(10) 0.0004(8) 0.0021(7) 0.0016(7)
C8 0.0184(9) 0.0148(9) 0.0121(9) -0.0008(8) 0.0006(7) 0.0004(7)
C27 0.0160(9) 0.0202(10) 0.0197(10) -0.0014(9) -0.0042(7) 0.0017(8)
C25 0.0177(9) 0.0297(11) 0.0120(9) 0.0002(9) -0.0009(7) 0.0067(8)
C22 0.0166(9) 0.0172(9) 0.0132(9) 0.0022(8) -0.0006(7) 0.0036(7)
C4 0.0158(9) 0.0175(9) 0.0147(9) 0.0043(8) -0.0003(7) -0.0006(7)
C17 0.0309(12) 0.0368(14) 0.0225(12) 0.0011(11) 0.0068(9) 0.0092(10)
C11 0.0236(10) 0.0166(9) 0.0157(10) 0.0024(8) -0.0002(7) 0.0028(8)
C12 0.0197(9) 0.0196(10) 0.0167(10) 0.0010(9) -0.0024(7) 0.0067(8)
C21 0.0172(10) 0.0310(12) 0.0350(14) -0.0145(11) 0.0044(9) -0.0030(9)
C16 0.0168(9) 0.0297(12) 0.0196(11) -0.0042(10) 0.0016(7) 0.0028(8)
C19 0.0163(10) 0.077(2) 0.0217(12) -0.0007(13) 0.0029(8) -0.0048(12)
C18 0.0301(12) 0.0502(16) 0.0302(14) 0.0111(13) 0.0077(10) 0.0106(11)
C15 0.0234(10) 0.0240(11) 0.0262(12) -0.0004(10) 0.0034(8) 0.0104(9)
C20 0.0210(11) 0.0607(18) 0.0331(14) -0.0279(14) 0.0104(9) -0.0073(11)

loop_
_atom_type_symbol
_atom_type_description
_atom_type_scat_dispersion_real
_atom_type_scat_dispersion_imag
_atom_type_scat_source
C C 0.0033 0.0016 'International Tables Vol C Tables 4.2.6.8 and 6.1.1.4'
H H 0.0000 0.0000 'International Tables Vol C Tables 4.2.6.8 and 6.1.1.4'
N N 0.0061 0.0033 'International Tables Vol C Tables 4.2.6.8 and 6.1.1.4'
O O 0.0106 0.0060 'International Tables Vol C Tables 4.2.6.8 and 6.1.1.4'
Br Br -0.2901 2.4595 'International Tables Vol C Tables 4.2.6.8 and 6.1.1.4'

loop_
_geom_angle_atom_site_label_1
_geom_angle_atom_site_label_2
_geom_angle_atom_site_label_3
_geom_angle
C15 O4 C13 114.71(15)
C14 O2 C6 118.44(14)
C5 O1 C7 116.97(15)
C22 O5 C10 116.08(15)
O5 C10 C9 105.11(15)
O5 C10 C11 109.65(16)
C9 C10 C11 113.26(16)
O5 C10 H10 109.6
C9 C10 H10 109.6
C11 C10 H10 109.6
O4 C13 C14 103.54(15)
O4 C13 C12 112.30(16)
C14 C13 C12 110.93(16)
O4 C13 H13 110.0
C14 C13 H13 110.0
C12 C13 H13 110.0
C6 C1 C2 119.11(18)
C6 C1 C8 119.41(17)
C2 C1 C8 121.45(17)
C9 C14 O2 124.20(17)
C9 C14 C13 125.26(18)
O2 C14 C13 110.44(16)
C28 C23 C24 120.13(19)
C28 C23 C22 121.57(18)
C24 C23 C22 118.22(18)
O1 C5 C4 125.65(18)
O1 C5 C6 116.08(16)
C4 C5 C6 118.27(17)
C25 C26 C27 116.88(19)
C25 C26 H26 121.6
C27 C26 H26 121.6
O7 N1 O8 124.53(19)
O7 N1 C27 118.20(18)
O8 N1 C27 117.26(19)
C14 C9 C8 120.60(17)
C14 C9 C10 120.78(17)
C8 C9 C10 118.53(16)
C2 C3 C4 122.61(17)
C2 C3 Br01 119.28(14)
C4 C3 Br01 118.11(15)
O2 C6 C1 122.78(17)
O2 C6 C5 115.14(16)
C1 C6 C5 122.07(17)
O10 N2 O9 124.37(19)
O10 N2 C25 117.62(18)
O9 N2 C25 117.99(19)
C25 C24 C23 118.49(19)
C25 C24 H24 120.8
C23 C24 H24 120.8
C27 C28 C23 118.65(19)
C27 C28 H28 120.7
C23 C28 H28 120.7
O1 C7 H7A 109.5
O1 C7 H7B 109.5
H7A C7 H7B 109.5
O1 C7 H7C 109.5
H7A C7 H7C 109.5
H7B C7 H7C 109.5
C3 C2 C1 118.59(17)
C3 C2 H2 120.7
C1 C2 H2 120.7
O3 C8 C9 122.38(18)
O3 C8 C1 123.22(17)
C9 C8 C1 114.39(16)
C26 C27 C28 122.9(2)
C26 C27 N1 118.53(19)
C28 C27 N1 118.58(18)
C26 C25 C24 122.92(19)
C26 C25 N2 118.49(19)
C24 C25 N2 118.56(19)
O6 C22 O5 125.04(19)
O6 C22 C23 123.60(18)
O5 C22 C23 111.34(17)
C5 C4 C3 119.35(18)
C5 C4 H4 120.3
C3 C4 H4 120.3
C16 C17 C18 120.9(2)
C16 C17 H17 119.5
C18 C17 H17 119.5
C10 C11 C12 111.33(17)
C10 C11 H11A 109.4
C12 C11 H11A 109.4
C10 C11 H11B 109.4
C12 C11 H11B 109.4
H11A C11 H11B 108.0
C13 C12 C11 110.12(16)
C13 C12 H12A 109.6
C11 C12 H12A 109.6
C13 C12 H12B 109.6
C11 C12 H12B 109.6
H12A C12 H12B 108.2
C16 C21 C20 120.1(2)
C16 C21 H21 120.0
C20 C21 H21 120.0
C17 C16 C21 118.5(2)
C17 C16 C15 122.5(2)
C21 C16 C15 119.0(2)
C20 C19 C18 119.0(2)
C20 C19 H19 120.5
C18 C19 H19 120.5
C19 C18 C17 120.2(3)
C19 C18 H18 119.9
C17 C18 H18 119.9
O4 C15 C16 112.63(17)
O4 C15 H15A 109.1
C16 C15 H15A 109.1
O4 C15 H15B 109.1
C16 C15 H15B 109.1
H15A C15 H15B 107.8
C19 C20 C21 121.2(2)
C19 C20 H20 119.4
C21 C20 H20 119.4

loop_
_geom_bond_atom_site_label_1
_geom_bond_atom_site_label_2
_geom_bond_distance
Br01 C3 1.898(2)
O4 C15 1.429(2)
O4 C13 1.437(2)
O3 C8 1.228(2)
O2 C14 1.355(2)
O2 C6 1.369(2)
O6 C22 1.210(2)
O1 C5 1.350(2)
O1 C7 1.429(2)
O5 C22 1.335(2)
O5 C10 1.474(2)
O8 N1 1.232(2)
O7 N1 1.226(2)
O10 N2 1.217(2)
O9 N2 1.219(2)
C10 C9 1.497(3)
C10 C11 1.514(3)
C10 H10 0.9800
C13 C14 1.505(3)
C13 C12 1.519(3)
C13 H13 0.9800
C1 C6 1.388(3)
C1 C2 1.408(3)
C1 C8 1.476(3)
C14 C9 1.347(3)
C23 C28 1.389(3)
C23 C24 1.395(3)
C23 C22 1.489(3)
C5 C4 1.387(3)
C5 C6 1.403(3)
C26 C25 1.377(3)
C26 C27 1.378(3)
C26 H26 0.9300
N1 C27 1.470(3)
C9 C8 1.466(3)
C3 C2 1.368(3)
C3 C4 1.401(3)
N2 C25 1.472(3)
C24 C25 1.383(3)
C24 H24 0.9300
C28 C27 1.382(3)
C28 H28 0.9300
C7 H7A 0.9600
C7 H7B 0.9600
C7 H7C 0.9600
C2 H2 0.9300
C4 H4 0.9300
C17 C16 1.382(3)
C17 C18 1.390(3)
C17 H17 0.9300
C11 C12 1.528(3)
C11 H11A 0.9700
C11 H11B 0.9700
C12 H12A 0.9700
C12 H12B 0.9700
C21 C16 1.390(3)
C21 C20 1.395(4)
C21 H21 0.9300
C16 C15 1.512(3)
C19 C20 1.364(4)
C19 C18 1.389(4)
C19 H19 0.9300
C18 H18 0.9300
C15 H15A 0.9700
C15 H15B 0.9700
C20 H20 0.9300

loop_
_geom_torsion_atom_site_label_1
_geom_torsion_atom_site_label_2
_geom_torsion_atom_site_label_3
_geom_torsion_atom_site_label_4
_geom_torsion
C22 O5 C10 C9 -151.08(16)
C22 O5 C10 C11 86.87(19)
C15 O4 C13 C14 -156.88(16)
C15 O4 C13 C12 83.4(2)
C6 O2 C14 C9 3.5(3)
C6 O2 C14 C13 -173.23(16)
O4 C13 C14 C9 -103.9(2)
C12 C13 C14 C9 16.7(3)
O4 C13 C14 O2 72.71(18)
C12 C13 C14 O2 -166.62(16)
C7 O1 C5 C4 -5.9(3)
C7 O1 C5 C6 174.10(17)
O2 C14 C9 C8 0.2(3)
C13 C14 C9 C8 176.44(18)
O2 C14 C9 C10 -176.27(17)
C13 C14 C9 C10 -0.1(3)
O5 C10 C9 C14 -105.5(2)
C11 C10 C9 C14 14.2(3)
O5 C10 C9 C8 77.9(2)
C11 C10 C9 C8 -162.38(17)
C14 O2 C6 C1 -3.8(3)
C14 O2 C6 C5 174.99(16)
C2 C1 C6 O2 178.45(17)
C8 C1 C6 O2 0.5(3)
C2 C1 C6 C5 -0.3(3)
C8 C1 C6 C5 -178.19(18)
O1 C5 C6 O2 1.4(2)
C4 C5 C6 O2 -178.66(17)
O1 C5 C6 C1 -179.80(18)
C4 C5 C6 C1 0.2(3)
C28 C23 C24 C25 -2.3(3)
C22 C23 C24 C25 174.36(17)
C24 C23 C28 C27 1.4(3)
C22 C23 C28 C27 -175.15(17)
C4 C3 C2 C1 0.1(3)
Br01 C3 C2 C1 179.86(15)
C6 C1 C2 C3 0.2(3)
C8 C1 C2 C3 178.03(18)
C14 C9 C8 O3 178.00(19)
C10 C9 C8 O3 -5.4(3)
C14 C9 C8 C1 -3.3(3)
C10 C9 C8 C1 173.22(17)
C6 C1 C8 O3 -178.43(19)
C2 C1 C8 O3 3.7(3)
C6 C1 C8 C9 2.9(3)
C2 C1 C8 C9 -174.92(18)
C25 C26 C27 C28 -0.9(3)
C25 C26 C27 N1 178.65(17)
C23 C28 C27 C26 0.2(3)
C23 C28 C27 N1 -179.30(17)
O7 N1 C27 C26 175.37(18)
O8 N1 C27 C26 -5.6(3)
O7 N1 C27 C28 -5.1(3)
O8 N1 C27 C28 173.90(17)
C27 C26 C25 C24 -0.1(3)
C27 C26 C25 N2 177.95(17)
C23 C24 C25 C26 1.7(3)
C23 C24 C25 N2 -176.38(17)
O10 N2 C25 C26 166.22(18)
O9 N2 C25 C26 -15.6(3)
O10 N2 C25 C24 -15.6(3)
O9 N2 C25 C24 162.5(2)
C10 O5 C22 O6 -4.8(3)
C10 O5 C22 C23 173.74(14)
C28 C23 C22 O6 -172.05(19)
C24 C23 C22 O6 11.3(3)
C28 C23 C22 O5 9.4(2)
C24 C23 C22 O5 -167.19(17)
O1 C5 C4 C3 -179.98(19)
C6 C5 C4 C3 0.1(3)
C2 C3 C4 C5 -0.2(3)
Br01 C3 C4 C5 -179.98(15)
O5 C10 C11 C12 72.4(2)
C9 C10 C11 C12 -44.6(2)
O4 C13 C12 C11 69.2(2)
C14 C13 C12 C11 -46.1(2)
C10 C11 C12 C13 61.9(2)
C18 C17 C16 C21 1.7(3)
C18 C17 C16 C15 -177.7(2)
C20 C21 C16 C17 -0.5(3)
C20 C21 C16 C15 178.9(2)
C20 C19 C18 C17 1.1(4)
C16 C17 C18 C19 -2.0(4)
C13 O4 C15 C16 106.2(2)
C17 C16 C15 O4 -33.4(3)
C21 C16 C15 O4 147.21(19)
C18 C19 C20 C21 0.1(4)
C16 C21 C20 C19 -0.4(3)
